data_4067066
loop_
_publ_author_name
'Kumaran, Elumalai'
'Sridevi, Venugopal Shanmugham'
'Leong, Weng Kee'

_publ_section_title
;
 Orthometalated Amino-Carbene Derivatives of Iridium via Anilines and
 Terminal Alkynes
;
_journal_issue 23
_journal_name_full Organometallics
_journal_page_first 6417
_journal_paper_doi 10.1021/om100803g
_journal_volume 29
_journal_year 2010
_chemical_formula_sum 'C22 H31 Cl Ir N'
_chemical_formula_weight 537.13
_chemical_name_systematic
; 
 ? 
;
_space_group_IT_number 14
_symmetry_cell_setting monoclinic
_symmetry_space_group_name_Hall '-P 2ybc'
_symmetry_space_group_name_H-M 'P 1 21/c 1'
_atom_sites_solution_hydrogens geom
_atom_sites_solution_primary direct
_atom_sites_solution_secondary difmap
_audit_creation_method SHELXL-97
_cell_angle_alpha 90.00
_cell_angle_beta 104.6680(10)
_cell_angle_gamma 90.00
_cell_formula_units_Z 4
_cell_length_a 11.2917(8)
_cell_length_b 9.0419(6)
_cell_length_c 21.5490(16)
_cell_measurement_reflns_used 5967
_cell_measurement_temperature 223(2)
_cell_measurement_theta_max 29.66
_cell_measurement_theta_min 2.33
_cell_volume 2128.4(3)
_computing_cell_refinement 'Bruker SMART'
_computing_data_collection 'Bruker SMART'
_computing_data_reduction 'Bruker SAINT'
_computing_molecular_graphics 'Bruker SHELXTL'
_computing_publication_material 'Bruker SHELXTL'
_computing_structure_refinement 'SHELXL-97 (Sheldrick, 1997)'
_computing_structure_solution 'SHELXS-97 (Sheldrick, 1990)'
_diffrn_ambient_temperature 223(2)
_diffrn_measured_fraction_theta_full 1.000
_diffrn_measured_fraction_theta_max 1.000
_diffrn_measurement_device_type 'CCD area detector'
_diffrn_measurement_method 'phi and omega scans'
_diffrn_radiation_monochromator graphite
_diffrn_radiation_source 'fine-focus sealed tube'
_diffrn_radiation_type MoK\a
_diffrn_radiation_wavelength 0.71073
_diffrn_reflns_av_R_equivalents 0.0371
_diffrn_reflns_av_sigmaI/netI 0.0300
_diffrn_reflns_limit_h_max 13
_diffrn_reflns_limit_h_min -14
_diffrn_reflns_limit_k_max 11
_diffrn_reflns_limit_k_min 0
_diffrn_reflns_limit_l_max 26
_diffrn_reflns_limit_l_min 0
_diffrn_reflns_number 20603
_diffrn_reflns_theta_full 26.37
_diffrn_reflns_theta_max 26.37
_diffrn_reflns_theta_min 2.33
_exptl_absorpt_coefficient_mu 6.403
_exptl_absorpt_correction_T_max 0.5138
_exptl_absorpt_correction_T_min 0.2768
_exptl_absorpt_correction_type multi-scan
_exptl_absorpt_process_details SADABS
_exptl_crystal_colour yellow
_exptl_crystal_density_diffrn 1.676
_exptl_crystal_density_meas 0
_exptl_crystal_density_method 'not measured'
_exptl_crystal_description block
_exptl_crystal_F_000 1056
_exptl_crystal_size_max 0.27
_exptl_crystal_size_mid 0.16
_exptl_crystal_size_min 0.12
_refine_diff_density_max 3.948
_refine_diff_density_min -2.576
_refine_diff_density_rms 0.181
_refine_ls_extinction_method none
_refine_ls_goodness_of_fit_ref 1.231
_refine_ls_hydrogen_treatment mixed
_refine_ls_matrix_type full
_refine_ls_number_parameters 238
_refine_ls_number_reflns 4352
_refine_ls_number_restraints 0
_refine_ls_restrained_S_all 1.231
_refine_ls_R_factor_all 0.0573
_refine_ls_R_factor_gt 0.0511
_refine_ls_shift/su_max 0.001
_refine_ls_shift/su_mean 0.000
_refine_ls_structure_factor_coef Fsqd
_refine_ls_weighting_details 'calc w=1/[\s^2^(Fo^2^)+(0.0286P)^2^+24.5169P] where P=(Fo^2^+2Fc^2^)/3'
_refine_ls_weighting_scheme calc
_refine_ls_wR_factor_gt 0.1101
_refine_ls_wR_factor_ref 0.1125
_reflns_number_gt 3950
_reflns_number_total 4352
_reflns_threshold_expression >2sigma(I)
_cod_data_source_file om100803g_si_003.cif
_cod_data_source_block 3a
_cod_depositor_comments
;
The following automatic conversions were performed:

'_symmetry_cell_setting' value 'Monoclinic' changed to 'monoclinic'
according to /home/saulius/struct/CIF-dictionaries/cif_core.dic
dictionary named 'cif_core.dic' version 2.4.1 from 2010-06-29.

Automatic conversion script
Id: cif_fix_values 1715 2011-07-08 13:25:40Z adriana 
;
_cod_original_sg_symbol_H-M P2(1)/c
_cod_database_code 4067066

loop_
_symmetry_equiv_pos_as_xyz
'x, y, z'
'-x, y+1/2, -z+1/2'
'-x, -y, -z'
'x, -y-1/2, z-1/2'

loop_
_atom_site_label
_atom_site_type_symbol
_atom_site_fract_x
_atom_site_fract_y
_atom_site_fract_z
_atom_site_U_iso_or_equiv
_atom_site_adp_type
_atom_site_occupancy
_atom_site_symmetry_multiplicity
_atom_site_calc_flag
_atom_site_refinement_flags
Ir1 Ir 0.25165(3) 0.65157(4) 0.154550(15) 0.02775(11) Uani 1 1 d .
Cl1 Cl 0.2832(2) 0.9104(3) 0.17270(12) 0.0423(5) Uani 1 1 d .
N1 N 0.4839(6) 0.5766(8) 0.2347(4) 0.0331(17) Uani 1 1 d .
H1 H 0.534(8) 0.542(10) 0.266(4) 0.03(2) Uiso 1 1 d .
C1 C 0.5153(8) 0.6171(10) 0.1768(4) 0.036(2) Uani 1 1 d .
C2 C 0.4138(8) 0.6543(11) 0.1285(4) 0.0352(19) Uani 1 1 d .
C3 C 0.4384(10) 0.6936(13) 0.0702(5) 0.050(3) Uani 1 1 d .
H3 H 0.3736 0.7253 0.0362 0.060 Uiso 1 1 calc R
C4 C 0.5550(10) 0.6872(13) 0.0610(5) 0.053(3) Uani 1 1 d .
H4 H 0.5678 0.7104 0.0207 0.063 Uiso 1 1 calc R
C5 C 0.6522(9) 0.6473(12) 0.1105(5) 0.048(2) Uani 1 1 d .
H5 H 0.7310 0.6404 0.1036 0.058 Uiso 1 1 calc R
C6 C 0.6352(8) 0.6169(11) 0.1707(5) 0.042(2) Uani 1 1 d .
H6 H 0.7017 0.5970 0.2059 0.050 Uiso 1 1 calc R
C7 C 0.3696(8) 0.5831(10) 0.2346(4) 0.0340(19) Uani 1 1 d .
C8 C 0.3453(9) 0.5298(11) 0.2959(4) 0.038(2) Uani 1 1 d .
H8A H 0.4033 0.4501 0.3128 0.046 Uiso 1 1 calc R
H8B H 0.2630 0.4868 0.2860 0.046 Uiso 1 1 calc R
C9 C 0.3541(9) 0.6456(11) 0.3499(5) 0.043(2) Uani 1 1 d .
C11 C 0.1556(8) 0.5139(12) 0.0746(4) 0.043(2) Uani 1 1 d .
C12 C 0.1318(8) 0.4613(11) 0.1334(5) 0.039(2) Uani 1 1 d .
C13 C 0.0612(8) 0.5708(11) 0.1553(4) 0.038(2) Uani 1 1 d .
C14 C 0.0472(8) 0.6919(10) 0.1133(4) 0.035(2) Uani 1 1 d .
C15 C 0.1045(8) 0.6573(13) 0.0627(4) 0.044(2) Uani 1 1 d .
C16 C 0.2139(10) 0.4238(17) 0.0314(6) 0.070(4) Uani 1 1 d .
H16A H 0.1506 0.3757 -0.0013 0.105 Uiso 1 1 calc R
H16B H 0.2671 0.3495 0.0566 0.105 Uiso 1 1 calc R
H16C H 0.2616 0.4883 0.0111 0.105 Uiso 1 1 calc R
C17 C 0.1574(11) 0.3070(12) 0.1602(7) 0.065(4) Uani 1 1 d .
H17A H 0.1726 0.3101 0.2066 0.098 Uiso 1 1 calc R
H17B H 0.2287 0.2674 0.1486 0.098 Uiso 1 1 calc R
H17C H 0.0872 0.2442 0.1426 0.098 Uiso 1 1 calc R
C18 C 0.0004(10) 0.5539(16) 0.2100(6) 0.062(3) Uani 1 1 d .
H18A H -0.0124 0.6508 0.2265 0.093 Uiso 1 1 calc R
H18B H 0.0524 0.4955 0.2439 0.093 Uiso 1 1 calc R
H18C H -0.0779 0.5046 0.1946 0.093 Uiso 1 1 calc R
C19 C -0.0186(10) 0.8330(12) 0.1181(7) 0.061(3) Uani 1 1 d .
H19A H -0.0950 0.8354 0.0850 0.091 Uiso 1 1 calc R
H19B H 0.0321 0.9160 0.1125 0.091 Uiso 1 1 calc R
H19C H -0.0356 0.8392 0.1600 0.091 Uiso 1 1 calc R
C20 C 0.1017(11) 0.7555(19) 0.0052(6) 0.082(5) Uani 1 1 d .
H20A H 0.1489 0.7098 -0.0214 0.122 Uiso 1 1 calc R
H20B H 0.1366 0.8512 0.0199 0.122 Uiso 1 1 calc R
H20C H 0.0177 0.7682 -0.0195 0.122 Uiso 1 1 calc R
C91 C 0.4703(10) 0.7318(13) 0.3615(5) 0.057(3) Uani 1 1 d .
H91A H 0.4719 0.8055 0.3944 0.085 Uiso 1 1 calc R
H91B H 0.4753 0.7804 0.3221 0.085 Uiso 1 1 calc R
H91C H 0.5394 0.6654 0.3755 0.085 Uiso 1 1 calc R
C92 C 0.3487(12) 0.5663(15) 0.4101(5) 0.063(3) Uani 1 1 d .
H92A H 0.4217 0.5064 0.4248 0.094 Uiso 1 1 calc R
H92B H 0.2769 0.5031 0.4016 0.094 Uiso 1 1 calc R
H92C H 0.3440 0.6379 0.4429 0.094 Uiso 1 1 calc R
C93 C 0.2421(10) 0.7506(13) 0.3312(6) 0.058(3) Uani 1 1 d .
H93A H 0.2477 0.8244 0.3645 0.086 Uiso 1 1 calc R
H93B H 0.1674 0.6939 0.3265 0.086 Uiso 1 1 calc R
H93C H 0.2411 0.7992 0.2909 0.086 Uiso 1 1 calc R

loop_
_atom_site_aniso_label
_atom_site_aniso_U_11
_atom_site_aniso_U_22
_atom_site_aniso_U_33
_atom_site_aniso_U_23
_atom_site_aniso_U_13
_atom_site_aniso_U_12
Ir1 0.02196(16) 0.03079(18) 0.02685(17) 0.00243(14) -0.00056(11) -0.00270(14)
Cl1 0.0327(11) 0.0354(12) 0.0501(13) -0.0039(10) -0.0058(9) -0.0038(9)
N1 0.025(4) 0.033(4) 0.034(4) 0.005(3) -0.005(3) 0.004(3)
C1 0.032(4) 0.036(5) 0.037(5) 0.001(4) 0.006(4) 0.004(4)
C2 0.031(4) 0.042(5) 0.034(4) -0.001(4) 0.010(4) -0.004(4)
C3 0.043(5) 0.070(7) 0.035(5) 0.009(5) 0.007(4) 0.007(5)
C4 0.050(6) 0.065(7) 0.046(6) 0.007(5) 0.017(5) -0.007(5)
C5 0.038(5) 0.056(6) 0.050(6) 0.007(5) 0.012(4) -0.002(5)
C6 0.030(5) 0.046(6) 0.047(6) -0.003(4) 0.007(4) 0.001(4)
C7 0.037(5) 0.027(4) 0.038(5) 0.001(4) 0.007(4) -0.003(4)
C8 0.040(5) 0.042(5) 0.033(5) -0.004(4) 0.010(4) 0.001(4)
C9 0.051(6) 0.040(5) 0.039(5) -0.007(4) 0.015(4) -0.007(5)
C11 0.027(4) 0.063(7) 0.038(5) -0.030(5) 0.006(4) -0.006(4)
C12 0.029(4) 0.037(5) 0.046(5) -0.008(4) -0.001(4) -0.005(4)
C13 0.031(4) 0.040(5) 0.039(5) -0.004(4) 0.000(4) -0.008(4)
C14 0.026(4) 0.033(5) 0.042(5) -0.007(4) 0.001(4) -0.002(3)
C15 0.027(4) 0.068(7) 0.031(5) 0.004(5) -0.006(4) -0.008(5)
C16 0.042(6) 0.103(11) 0.064(8) -0.038(8) 0.009(5) -0.013(7)
C17 0.058(7) 0.037(6) 0.088(9) -0.002(6) -0.007(6) -0.010(5)
C18 0.037(5) 0.091(9) 0.061(7) 0.001(7) 0.019(5) -0.023(6)
C19 0.038(6) 0.050(7) 0.086(9) -0.008(6) 0.000(6) 0.009(5)
C20 0.045(6) 0.136(13) 0.052(7) 0.045(8) -0.009(5) -0.018(8)
C91 0.061(7) 0.057(7) 0.049(6) -0.011(5) 0.005(5) -0.004(6)
C92 0.082(8) 0.073(8) 0.036(6) -0.011(6) 0.018(6) -0.006(7)
C93 0.055(7) 0.048(6) 0.074(8) -0.006(6) 0.025(6) 0.011(5)

loop_
_atom_type_symbol
_atom_type_description
_atom_type_scat_dispersion_real
_atom_type_scat_dispersion_imag
_atom_type_scat_source
C C 0.0033 0.0016 'International Tables Vol C Tables 4.2.6.8 and 6.1.1.4'
H H 0.0000 0.0000 'International Tables Vol C Tables 4.2.6.8 and 6.1.1.4'
N N 0.0061 0.0033 'International Tables Vol C Tables 4.2.6.8 and 6.1.1.4'
Cl Cl 0.1484 0.1585 'International Tables Vol C Tables 4.2.6.8 and 6.1.1.4'
Ir Ir -1.4442 7.9887 'International Tables Vol C Tables 4.2.6.8 and 6.1.1.4'

loop_
_geom_angle_atom_site_label_1
_geom_angle_atom_site_label_2
_geom_angle_atom_site_label_3
_geom_angle
C7 Ir1 C2 78.1(4)
C7 Ir1 C12 100.4(4)
C2 Ir1 C12 120.4(4)
C7 Ir1 C11 126.6(4)
C2 Ir1 C11 95.2(3)
C12 Ir1 C11 38.8(4)
C7 Ir1 C15 163.0(4)
C2 Ir1 C15 105.8(4)
C12 Ir1 C15 63.2(4)
C11 Ir1 C15 37.4(4)
C7 Ir1 C13 108.7(3)
C2 Ir1 C13 156.7(4)
C12 Ir1 C13 37.3(3)
C11 Ir1 C13 62.6(3)
C15 Ir1 C13 61.5(3)
C7 Ir1 C14 140.8(4)
C2 Ir1 C14 141.0(4)
C12 Ir1 C14 61.9(3)
C11 Ir1 C14 62.0(3)
C15 Ir1 C14 37.0(3)
C13 Ir1 C14 35.9(3)
C7 Ir1 Cl1 97.1(3)
C2 Ir1 Cl1 85.8(3)
C12 Ir1 Cl1 150.9(3)
C11 Ir1 Cl1 135.6(3)
C15 Ir1 Cl1 99.7(3)
C13 Ir1 Cl1 114.6(3)
C14 Ir1 Cl1 90.1(2)
C7 N1 C1 117.2(7)
C2 C1 C6 124.7(9)
C2 C1 N1 112.3(8)
C6 C1 N1 123.0(8)
C1 C2 C3 115.1(8)
C1 C2 Ir1 114.8(7)
C3 C2 Ir1 130.1(7)
C4 C3 C2 122.1(9)
C5 C4 C3 120.3(10)
C4 C5 C6 120.4(10)
C5 C6 C1 117.2(9)
N1 C7 C8 113.0(8)
N1 C7 Ir1 117.7(7)
C8 C7 Ir1 129.3(7)
C7 C8 C9 117.0(8)
C91 C9 C92 109.4(9)
C91 C9 C8 111.4(9)
C92 C9 C8 108.5(9)
C91 C9 C93 110.4(9)
C92 C9 C93 108.0(9)
C8 C9 C93 109.0(8)
C15 C11 C12 107.7(8)
C15 C11 C16 127.1(11)
C12 C11 C16 124.9(11)
C15 C11 Ir1 73.7(5)
C12 C11 Ir1 70.1(5)
C16 C11 Ir1 126.1(6)
C13 C12 C11 107.8(9)
C13 C12 C17 125.8(10)
C11 C12 C17 125.6(10)
C13 C12 Ir1 75.5(5)
C11 C12 Ir1 71.1(5)
C17 C12 Ir1 127.3(6)
C14 C13 C12 108.1(9)
C14 C13 C18 125.5(10)
C12 C13 C18 126.1(10)
C14 C13 Ir1 72.4(5)
C12 C13 Ir1 67.2(5)
C18 C13 Ir1 130.8(6)
C13 C14 C15 108.7(8)
C13 C14 C19 126.8(10)
C15 C14 C19 124.5(10)
C13 C14 Ir1 71.7(5)
C15 C14 Ir1 69.9(5)
C19 C14 Ir1 125.5(6)
C11 C15 C14 107.6(9)
C11 C15 C20 127.4(11)
C14 C15 C20 124.9(11)
C11 C15 Ir1 69.0(5)
C14 C15 Ir1 73.1(5)
C20 C15 Ir1 126.3(7)

loop_
_geom_bond_atom_site_label_1
_geom_bond_atom_site_label_2
_geom_bond_distance
Ir1 C7 1.992(9)
Ir1 C2 2.047(9)
Ir1 C12 2.165(9)
Ir1 C11 2.179(8)
Ir1 C15 2.240(8)
Ir1 C13 2.275(9)
Ir1 C14 2.283(8)
Ir1 Cl1 2.385(2)
N1 C7 1.291(11)
N1 C1 1.428(12)
C1 C2 1.381(12)
C1 C6 1.393(13)
C2 C3 1.399(13)
C3 C4 1.381(15)
C4 C5 1.371(15)
C5 C6 1.386(14)
C7 C8 1.496(12)
C8 C9 1.549(13)
C9 C91 1.492(15)
C9 C92 1.497(15)
C9 C93 1.551(14)
C11 C15 1.416(15)
C11 C12 1.441(14)
C11 C16 1.509(14)
C12 C13 1.424(13)
C12 C17 1.510(15)
C13 C14 1.404(13)
C13 C18 1.515(14)
C14 C15 1.436(14)
C14 C19 1.493(13)
C15 C20 1.516(15)
